data_2100116
loop_
_publ_author_name
'Richard E. Marsh'

_publ_section_title
;
 Space group <i>P</i>1: an update
;
_journal_issue 3
_journal_name_full 'Acta Crystallographica Section B'
_journal_page_first 359
_journal_page_last 359
_journal_paper_doi 10.1107/S0108768105009651
_journal_volume 61
_journal_year 2005
_chemical_formula_moiety 'C29 H30 O3 S'
_chemical_formula_sum 'C29 H30 O3 S'
_space_group_crystal_system monoclinic
_symmetry_space_group_name_H-M 'P 1 21/c 1'
_audit_creation_method CRYM
_cell_angle_alpha 90
_cell_angle_beta 100.40
_cell_angle_gamma 90
_cell_formula_units_Z 4
_cell_length_a 14.9350
_cell_length_b 6.6180
_cell_length_c 25.3020
_cell_volume 2459.760
_cod_data_source_file bk0148.cif
_cod_data_source_block AKOXIH
_cod_depositor_comments
;
  Added moiety chemical formula and Z value from Marsh (2005) paper.
  The summary chemical formula is calculated from moiety formula using
  AdHocParser
  (svn://www.crystallography.net/cod-tools/trunk/Formulae/AdHocParser.yp,
  revision 1441.)

  Andrius Merkys
  2013-11-11
;
_cod_original_sg_symbol_H-M 'P 21/c'
_cod_original_formula_sum 'not given'
_cod_database_code 2100116

loop_
_atom_site_label
_atom_site_fract_x
_atom_site_fract_y
_atom_site_fract_z
_atom_site_type_symbol
S 0.62413 0.57140 0.27582 S
O1 0.62950 0.34875 0.26728 O
C1 0.71750 0.64050 0.32612 C
C2 0.75563 0.83025 0.32928 C
C3 0.83122 0.87800 0.36675 C
C4 0.87520 0.73575 0.40123 C
C5 0.83740 0.54350 0.39945 C
C6 0.76165 0.49750 0.36135 C
C7 0.95788 0.78650 0.44172 C
C8 0.54100 0.60475 0.31683 C
C9 0.51587 0.81525 0.33085 C
O2 0.39617 0.33235 0.38853 O
C10 0.45840 0.84475 0.37132 C
C11 0.38030 0.68750 0.36327 C
C12 0.42123 0.47425 0.36530 C
O3 0.55420 0.95725 0.31008 O
C13 0.49457 0.45050 0.33255 C
C14 0.51835 0.83050 0.42535 C
C15 0.46643 0.76525 0.46858 C
C16 0.38052 0.71750 0.46090 C
C17 0.31988 0.72950 0.40637 C
C18 0.33777 0.63925 0.50555 C
C19 0.29195 0.43900 0.48708 C
C20 0.22300 0.46975 0.43687 C
C21 0.23223 0.61050 0.39783 C
C22 0.14507 0.34450 0.43065 C
C23 0.07593 0.36125 0.38665 C
C24 0.08480 0.50925 0.35118 C
C25 0.16055 0.64550 0.35447 C
C26 0.14620 0.80500 0.31005 C
C27 0.21178 0.99750 0.31980 C
C28 0.16060 0.71100 0.25790 C
C29 0.05167 0.89425 0.30332 C
